data_7242533
loop_
_publ_author_name
'Pan, Zhentao'
'Shi, Shuaijun'
'Yang, Xuancheng'
'Xiao, Xuqiong'
'Zhang, Wangqin'
'Wang, Shiliang'
'Ma, Yongmin'

_publ_section_title
;
 Eco-friendly construction of spiroquinazolin-2-(thi)ones and
 quinolin-(thio)ureas via Fe(iii)-catalyzed multi-component domino double
 [4 + 2] annulations
;
_journal_issue 8
_journal_name_full 'Green Chemistry'
_journal_page_first 2944
_journal_page_last 2949
_journal_paper_doi 10.1039/D1GC00889G
_journal_volume 23
_journal_year 2021
_chemical_formula_moiety 'C23 H19 N3 O S'
_chemical_formula_sum 'C23 H19 N3 O S'
_chemical_formula_weight 385.47
_space_group_crystal_system monoclinic
_space_group_IT_number 14
_space_group_name_Hall '-P 2yn'
_space_group_name_H-M_alt 'P 1 21/n 1'
_atom_sites_solution_hydrogens mixed
_atom_sites_solution_primary dual
_audit_creation_date 2020-07-30
_audit_creation_method
;
Olex2 1.3
(compiled 2020.02.04 svn.rd84adfe8 for OlexSys, GUI svn.r6032)
;
_audit_update_record
;
2020-12-23 deposited with the CCDC.	2021-03-24 downloaded from the CCDC.
;
_cell_angle_alpha 90
_cell_angle_beta 104.763(13)
_cell_angle_gamma 90
_cell_formula_units_Z 4
_cell_length_a 8.754(5)
_cell_length_b 18.911(10)
_cell_length_c 11.952(5)
_cell_measurement_reflns_used 5186
_cell_measurement_temperature 296.15
_cell_measurement_theta_max 28.666
_cell_measurement_theta_min 2.603
_cell_volume 1913.3(17)
_computing_cell_refinement 'SAINT V8.38A (Bruker, 2018)'
_computing_data_reduction 'SAINT V8.38A (Bruker, 2018)'
_computing_molecular_graphics 'Olex2 1.3 (Dolomanov et al., 2009)'
_computing_publication_material 'Olex2 1.3 (Dolomanov et al., 2009)'
_computing_structure_refinement 'XL  (Sheldrick, 2008)'
_computing_structure_solution 'XT  (Sheldrick, 2015)'
_diffrn_ambient_temperature 296.15
_diffrn_measured_fraction_theta_full 0.984
_diffrn_measured_fraction_theta_max 0.887
_diffrn_measurement_device_type 'Bruker APEX-II CCD'
_diffrn_measurement_method '\f and \w scans'
_diffrn_radiation_type MoK\a
_diffrn_radiation_wavelength 0.71073
_diffrn_reflns_av_R_equivalents 0.0684
_diffrn_reflns_av_unetI/netI 0.0681
_diffrn_reflns_Laue_measured_fraction_full 0.984
_diffrn_reflns_Laue_measured_fraction_max 0.887
_diffrn_reflns_limit_h_max 12
_diffrn_reflns_limit_h_min -11
_diffrn_reflns_limit_k_max 26
_diffrn_reflns_limit_k_min -26
_diffrn_reflns_limit_l_max 15
_diffrn_reflns_limit_l_min -16
_diffrn_reflns_number 18505
_diffrn_reflns_point_group_measured_fraction_full 0.984
_diffrn_reflns_point_group_measured_fraction_max 0.887
_diffrn_reflns_theta_full 25.242
_diffrn_reflns_theta_max 30.502
_diffrn_reflns_theta_min 2.065
_diffrn_source_current 30.0
_diffrn_source_power 1.35
_diffrn_source_voltage 45.0
_diffrn_standards_number 0
_exptl_absorpt_coefficient_mu 0.188
_exptl_absorpt_correction_T_max 1.0000
_exptl_absorpt_correction_T_min 0.8116
_exptl_absorpt_correction_type multi-scan
_exptl_absorpt_process_details
;
SADABS-2016/2 (Bruker,2016/2) was used for absorption correction.
wR2(int) was 0.0706 before and 0.0610 after correction.
The Ratio of minimum to maximum transmission is 0.8116.
The \l/2 correction factor is 0.00150.
;
_exptl_crystal_colour colourless
_exptl_crystal_colour_primary colourless
_exptl_crystal_density_diffrn 1.338
_exptl_crystal_description irregular
_exptl_crystal_F_000 808
_exptl_crystal_size_max 0.15
_exptl_crystal_size_mid 0.15
_exptl_crystal_size_min 0.12
_refine_diff_density_max 0.172
_refine_diff_density_min -0.268
_refine_diff_density_rms 0.048
_refine_ls_extinction_method none
_refine_ls_goodness_of_fit_ref 1.025
_refine_ls_hydrogen_treatment mixed
_refine_ls_matrix_type full
_refine_ls_number_parameters 262
_refine_ls_number_reflns 5181
_refine_ls_number_restraints 0
_refine_ls_restrained_S_all 1.025
_refine_ls_R_factor_all 0.0989
_refine_ls_R_factor_gt 0.0501
_refine_ls_shift/su_max 0.001
_refine_ls_shift/su_mean 0.000
_refine_ls_structure_factor_coef Fsqd
_refine_ls_weighting_details 'w=1/[\s^2^(Fo^2^)+(0.0577P)^2^+0.0813P] where P=(Fo^2^+2Fc^2^)/3'
_refine_ls_weighting_scheme calc
_refine_ls_wR_factor_gt 0.1163
_refine_ls_wR_factor_ref 0.1386
_reflns_Friedel_coverage 0.000
_reflns_number_gt 3086
_reflns_number_total 5181
_reflns_threshold_expression 'I > 2\s(I)'
_cod_data_source_file d1gc00889g2.cif
_cod_data_source_block mo200730b
_cod_depositor_comments 'Adding full bibliography for 7242532--7242534.cif.'
_cod_original_cell_volume 1913.3(16)
_cod_database_code 7242533
_shelx_shelxl_version_number 2014/7
_shelx_space_group_comment
;
The symmetry employed for this shelxl refinement is uniquely defined
by the following loop, which should always be used as a source of
symmetry information in preference to the above space-group names.
They are only intended as comments.
;
_shelx_estimated_absorpt_t_max 0.978
_shelx_estimated_absorpt_t_min 0.972
_olex2_refinement_description
;
1. Fixed Uiso
 At 1.2 times of:
  All C(H) groups
 At 1.5 times of:
  All C(H,H,H) groups
2.a Aromatic/amide H refined with riding coordinates:
 C3(H3), C4(H4), C6(H6), C7(H7), C10(H10), C11(H11), C12(H12), C13(H13),
 C16(H16), C17(H17), C19(H19), C20(H20), C21(H21), C22(H22)
2.b Idealised Me refined as rotating group:
 C8(H8A,H8B,H8C)
;
_olex2_submission_special_instructions 'No special instructions were received'

loop_
_space_group_symop_operation_xyz
'x, y, z'
'-x+1/2, y+1/2, -z+1/2'
'-x, -y, -z'
'x-1/2, -y-1/2, z-1/2'

loop_
_atom_site_label
_atom_site_type_symbol
_atom_site_fract_x
_atom_site_fract_y
_atom_site_fract_z
_atom_site_U_iso_or_equiv
_atom_site_adp_type
_atom_site_occupancy
_atom_site_site_symmetry_order
_atom_site_calc_flag
_atom_site_refinement_flags_posn
_atom_site_refinement_flags_adp
_atom_site_refinement_flags_occupancy
_atom_site_disorder_assembly
_atom_site_disorder_group
S1 S 0.93411(6) 0.58943(3) 0.88125(5) 0.05372(19) Uani 1 1 d . . . . .
O1 O 0.35606(17) 0.25107(7) 0.86547(12) 0.0550(4) Uani 1 1 d . . . . .
N1 N 0.7661(2) 0.48236(8) 0.92161(15) 0.0433(4) Uani 1 1 d . . . . .
H1 H 0.856(3) 0.4726(11) 0.975(2) 0.067(7) Uiso 1 1 d . . . . .
N2 N 0.62393(18) 0.55987(8) 0.78729(13) 0.0375(4) Uani 1 1 d . . . . .
H2 H 0.546(2) 0.5315(10) 0.7912(18) 0.054(6) Uiso 1 1 d . . . . .
N3 N 0.31111(17) 0.51574(7) 0.69487(13) 0.0366(4) Uani 1 1 d . . . . .
C1 C 0.7649(2) 0.54278(9) 0.86023(15) 0.0360(4) Uani 1 1 d . . . . .
C2 C 0.6521(2) 0.42604(9) 0.90103(16) 0.0370(4) Uani 1 1 d . . . . .
C3 C 0.5995(3) 0.39998(10) 0.99326(17) 0.0497(5) Uani 1 1 d . . . . .
H3 H 0.6305 0.4217 1.0653 0.060 Uiso 1 1 calc R U . . .
C4 C 0.5006(3) 0.34158(11) 0.97803(18) 0.0521(5) Uani 1 1 d . . . . .
H4 H 0.4660 0.3242 1.0401 0.063 Uiso 1 1 calc R U . . .
C5 C 0.4529(2) 0.30877(9) 0.87109(17) 0.0409(4) Uani 1 1 d . . . . .
C6 C 0.5041(2) 0.33487(9) 0.77906(17) 0.0426(4) Uani 1 1 d . . . . .
H6 H 0.4714 0.3137 0.7067 0.051 Uiso 1 1 calc R U . . .
C7 C 0.6047(2) 0.39284(9) 0.79500(17) 0.0429(5) Uani 1 1 d . . . . .
H7 H 0.6407 0.4096 0.7331 0.052 Uiso 1 1 calc R U . . .
C8 C 0.3152(3) 0.21228(11) 0.7596(2) 0.0648(6) Uani 1 1 d . . . . .
H8A H 0.2584 0.2425 0.6985 0.097 Uiso 1 1 calc R U . . .
H8B H 0.2500 0.1728 0.7676 0.097 Uiso 1 1 calc R U . . .
H8C H 0.4096 0.1955 0.7415 0.097 Uiso 1 1 calc R U . . .
C9 C 0.5836(2) 0.61373(9) 0.70188(15) 0.0342(4) Uani 1 1 d . . . . .
C10 C 0.6692(2) 0.67656(9) 0.70628(18) 0.0451(5) Uani 1 1 d . . . . .
H10 H 0.7558 0.6849 0.7684 0.054 Uiso 1 1 calc R U . . .
C11 C 0.6264(3) 0.72649(10) 0.61925(19) 0.0495(5) Uani 1 1 d . . . . .
H11 H 0.6859 0.7675 0.6225 0.059 Uiso 1 1 calc R U . . .
C12 C 0.4958(2) 0.71566(10) 0.52758(18) 0.0482(5) Uani 1 1 d . . . . .
H12 H 0.4670 0.7493 0.4692 0.058 Uiso 1 1 calc R U . . .
C13 C 0.4086(2) 0.65433(9) 0.52361(17) 0.0429(5) Uani 1 1 d . . . . .
H13 H 0.3203 0.6475 0.4621 0.052 Uiso 1 1 calc R U . . .
C14 C 0.4489(2) 0.60241(8) 0.60884(15) 0.0341(4) Uani 1 1 d . . . . .
C15 C 0.3447(2) 0.53896(9) 0.59897(16) 0.0342(4) Uani 1 1 d . . . . .
C16 C 0.2817(2) 0.50678(10) 0.49000(16) 0.0433(5) Uani 1 1 d . . . . .
H16 H 0.3084 0.5240 0.4246 0.052 Uiso 1 1 calc R U . . .
C17 C 0.1823(2) 0.45079(10) 0.48124(17) 0.0463(5) Uani 1 1 d . . . . .
H17 H 0.1410 0.4295 0.4098 0.056 Uiso 1 1 calc R U . . .
C18 C 0.1418(2) 0.42498(9) 0.58062(17) 0.0390(4) Uani 1 1 d . . . . .
C19 C 0.0394(2) 0.36672(11) 0.5797(2) 0.0531(5) Uani 1 1 d . . . . .
H19 H -0.0042 0.3430 0.5108 0.064 Uiso 1 1 calc R U . . .
C20 C 0.0047(2) 0.34532(11) 0.6795(2) 0.0563(6) Uani 1 1 d . . . . .
H20 H -0.0627 0.3071 0.6779 0.068 Uiso 1 1 calc R U . . .
C21 C 0.0691(2) 0.38019(11) 0.7840(2) 0.0550(5) Uani 1 1 d . . . . .
H21 H 0.0435 0.3653 0.8512 0.066 Uiso 1 1 calc R U . . .
C22 C 0.1694(2) 0.43599(10) 0.78786(18) 0.0477(5) Uani 1 1 d . . . . .
H22 H 0.2123 0.4586 0.8579 0.057 Uiso 1 1 calc R U . . .
C23 C 0.20871(19) 0.45975(9) 0.68679(16) 0.0354(4) Uani 1 1 d . . . . .

loop_
_atom_site_aniso_label
_atom_site_aniso_U_11
_atom_site_aniso_U_22
_atom_site_aniso_U_33
_atom_site_aniso_U_23
_atom_site_aniso_U_13
_atom_site_aniso_U_12
S1 0.0374(3) 0.0497(3) 0.0642(4) 0.0166(3) -0.0052(3) -0.0110(2)
O1 0.0605(9) 0.0470(8) 0.0571(10) 0.0014(7) 0.0143(8) -0.0180(7)
N1 0.0381(9) 0.0419(9) 0.0420(10) 0.0108(7) -0.0046(8) -0.0076(7)
N2 0.0319(8) 0.0362(8) 0.0406(10) 0.0058(7) 0.0021(7) -0.0051(7)
N3 0.0344(8) 0.0383(8) 0.0361(9) -0.0025(6) 0.0072(7) -0.0023(6)
C1 0.0363(9) 0.0364(9) 0.0320(10) -0.0012(7) 0.0027(8) -0.0033(8)
C2 0.0348(9) 0.0328(9) 0.0406(11) 0.0060(8) 0.0045(9) -0.0012(7)
C3 0.0602(13) 0.0504(12) 0.0367(12) -0.0005(9) 0.0090(10) -0.0132(10)
C4 0.0630(13) 0.0556(12) 0.0398(12) 0.0052(9) 0.0171(11) -0.0133(10)
C5 0.0388(10) 0.0340(9) 0.0489(13) 0.0067(8) 0.0095(9) -0.0013(8)
C6 0.0511(11) 0.0360(9) 0.0401(11) -0.0002(8) 0.0103(9) -0.0023(8)
C7 0.0503(11) 0.0420(10) 0.0375(11) 0.0053(8) 0.0130(10) -0.0030(9)
C8 0.0698(16) 0.0487(12) 0.0747(17) -0.0101(12) 0.0165(14) -0.0178(11)
C9 0.0329(9) 0.0306(8) 0.0382(10) 0.0006(7) 0.0076(8) 0.0016(7)
C10 0.0425(10) 0.0337(9) 0.0544(13) -0.0005(9) 0.0038(10) -0.0029(8)
C11 0.0522(12) 0.0314(9) 0.0650(15) 0.0059(9) 0.0153(11) -0.0001(9)
C12 0.0549(12) 0.0407(10) 0.0483(13) 0.0117(9) 0.0117(11) 0.0065(9)
C13 0.0438(11) 0.0425(10) 0.0401(11) 0.0048(8) 0.0063(9) 0.0054(8)
C14 0.0330(9) 0.0343(9) 0.0345(10) -0.0005(7) 0.0078(8) 0.0043(7)
C15 0.0291(8) 0.0355(9) 0.0366(11) -0.0011(7) 0.0058(8) 0.0050(7)
C16 0.0473(11) 0.0498(11) 0.0330(11) -0.0033(8) 0.0107(9) -0.0003(9)
C17 0.0486(11) 0.0481(11) 0.0379(12) -0.0124(9) 0.0032(10) -0.0012(9)
C18 0.0337(9) 0.0367(9) 0.0434(11) -0.0054(8) 0.0039(9) 0.0012(8)
C19 0.0458(11) 0.0436(11) 0.0635(15) -0.0096(10) 0.0023(11) -0.0065(9)
C20 0.0455(12) 0.0461(11) 0.0741(17) 0.0045(11) 0.0092(12) -0.0124(9)
C21 0.0509(12) 0.0560(12) 0.0590(15) 0.0052(11) 0.0156(11) -0.0103(10)
C22 0.0475(11) 0.0516(11) 0.0435(12) -0.0033(9) 0.0109(10) -0.0081(9)
C23 0.0281(8) 0.0369(9) 0.0397(11) -0.0019(8) 0.0057(8) 0.0003(7)

loop_
_atom_type_symbol
_atom_type_description
_atom_type_scat_dispersion_real
_atom_type_scat_dispersion_imag
_atom_type_scat_source
C C 0.0033 0.0016 'International Tables Vol C Tables 4.2.6.8 and 6.1.1.4'
H H 0.0000 0.0000 'International Tables Vol C Tables 4.2.6.8 and 6.1.1.4'
N N 0.0061 0.0033 'International Tables Vol C Tables 4.2.6.8 and 6.1.1.4'
O O 0.0106 0.0060 'International Tables Vol C Tables 4.2.6.8 and 6.1.1.4'
S S 0.1246 0.1234 'International Tables Vol C Tables 4.2.6.8 and 6.1.1.4'

loop_
_geom_angle_atom_site_label_1
_geom_angle_atom_site_label_2
_geom_angle_atom_site_label_3
_geom_angle
_geom_angle_site_symmetry_1
_geom_angle_site_symmetry_3
_geom_angle_publ_flag
C5 O1 C8 117.66(16) . . ?
C1 N1 H1 116.2(14) . . ?
C1 N1 C2 128.50(17) . . ?
C2 N1 H1 114.5(14) . . ?
C1 N2 H2 114.2(13) . . ?
C1 N2 C9 130.63(15) . . ?
C9 N2 H2 115.0(13) . . ?
C15 N3 C23 118.53(15) . . ?
N1 C1 S1 118.34(14) . . ?
N2 C1 S1 126.29(14) . . ?
N2 C1 N1 115.38(16) . . ?
C3 C2 N1 118.91(17) . . ?
C7 C2 N1 121.86(16) . . ?
C7 C2 C3 118.95(17) . . ?
C2 C3 H3 120.0 . . ?
C4 C3 C2 120.05(18) . . ?
C4 C3 H3 120.0 . . ?
C3 C4 H4 119.7 . . ?
C5 C4 C3 120.62(18) . . ?
C5 C4 H4 119.7 . . ?
O1 C5 C4 116.00(16) . . ?
O1 C5 C6 124.54(18) . . ?
C6 C5 C4 119.45(17) . . ?
C5 C6 H6 120.1 . . ?
C5 C6 C7 119.77(18) . . ?
C7 C6 H6 120.1 . . ?
C2 C7 C6 121.14(17) . . ?
C2 C7 H7 119.4 . . ?
C6 C7 H7 119.4 . . ?
O1 C8 H8A 109.5 . . ?
O1 C8 H8B 109.5 . . ?
O1 C8 H8C 109.5 . . ?
H8A C8 H8B 109.5 . . ?
H8A C8 H8C 109.5 . . ?
H8B C8 H8C 109.5 . . ?
C10 C9 N2 123.31(17) . . ?
C10 C9 C14 119.27(16) . . ?
C14 C9 N2 117.42(15) . . ?
C9 C10 H10 119.6 . . ?
C11 C10 C9 120.79(19) . . ?
C11 C10 H10 119.6 . . ?
C10 C11 H11 119.8 . . ?
C12 C11 C10 120.35(18) . . ?
C12 C11 H11 119.8 . . ?
C11 C12 H12 120.4 . . ?
C11 C12 C13 119.29(18) . . ?
C13 C12 H12 120.4 . . ?
C12 C13 H13 119.0 . . ?
C12 C13 C14 122.10(19) . . ?
C14 C13 H13 119.0 . . ?
C9 C14 C15 123.58(15) . . ?
C13 C14 C9 118.18(16) . . ?
C13 C14 C15 118.21(16) . . ?
N3 C15 C14 117.54(15) . . ?
N3 C15 C16 122.13(16) . . ?
C16 C15 C14 120.30(16) . . ?
C15 C16 H16 120.1 . . ?
C17 C16 C15 119.85(17) . . ?
C17 C16 H16 120.1 . . ?
C16 C17 H17 120.0 . . ?
C16 C17 C18 119.91(17) . . ?
C18 C17 H17 120.0 . . ?
C17 C18 C19 123.78(18) . . ?
C17 C18 C23 117.29(17) . . ?
C23 C18 C19 118.93(18) . . ?
C18 C19 H19 119.9 . . ?
C20 C19 C18 120.3(2) . . ?
C20 C19 H19 119.9 . . ?
C19 C20 H20 119.6 . . ?
C19 C20 C21 120.80(19) . . ?
C21 C20 H20 119.6 . . ?
C20 C21 H21 119.9 . . ?
C22 C21 C20 120.2(2) . . ?
C22 C21 H21 119.9 . . ?
C21 C22 H22 119.6 . . ?
C21 C22 C23 120.80(19) . . ?
C23 C22 H22 119.6 . . ?
N3 C23 C18 122.26(17) . . ?
N3 C23 C22 118.81(17) . . ?
C22 C23 C18 118.93(17) . . ?

loop_
_geom_bond_atom_site_label_1
_geom_bond_atom_site_label_2
_geom_bond_distance
_geom_bond_site_symmetry_2
_geom_bond_publ_flag
S1 C1 1.6869(19) . ?
O1 C5 1.373(2) . ?
O1 C8 1.427(3) . ?
N1 H1 0.90(2) . ?
N1 C1 1.356(2) . ?
N1 C2 1.437(2) . ?
N2 H2 0.88(2) . ?
N2 C1 1.356(2) . ?
N2 C9 1.421(2) . ?
N3 C15 1.328(2) . ?
N3 C23 1.375(2) . ?
C2 C3 1.389(3) . ?
C2 C7 1.380(3) . ?
C3 H3 0.9300 . ?
C3 C4 1.386(3) . ?
C4 H4 0.9300 . ?
C4 C5 1.386(3) . ?
C5 C6 1.381(3) . ?
C6 H6 0.9300 . ?
C6 C7 1.388(3) . ?
C7 H7 0.9300 . ?
C8 H8A 0.9600 . ?
C8 H8B 0.9600 . ?
C8 H8C 0.9600 . ?
C9 C10 1.398(2) . ?
C9 C14 1.416(2) . ?
C10 H10 0.9300 . ?
C10 C11 1.384(3) . ?
C11 H11 0.9300 . ?
C11 C12 1.382(3) . ?
C12 H12 0.9300 . ?
C12 C13 1.383(3) . ?
C13 H13 0.9300 . ?
C13 C14 1.394(2) . ?
C14 C15 1.494(2) . ?
C15 C16 1.416(3) . ?
C16 H16 0.9300 . ?
C16 C17 1.357(3) . ?
C17 H17 0.9300 . ?
C17 C18 1.411(3) . ?
C18 C19 1.419(3) . ?
C18 C23 1.417(3) . ?
C19 H19 0.9300 . ?
C19 C20 1.365(3) . ?
C20 H20 0.9300 . ?
C20 C21 1.398(3) . ?
C21 H21 0.9300 . ?
C21 C22 1.366(3) . ?
C22 H22 0.9300 . ?
C22 C23 1.411(3) . ?

loop_
_geom_torsion_atom_site_label_1
_geom_torsion_atom_site_label_2
_geom_torsion_atom_site_label_3
_geom_torsion_atom_site_label_4
_geom_torsion
_geom_torsion_site_symmetry_1
_geom_torsion_site_symmetry_2
_geom_torsion_site_symmetry_3
_geom_torsion_site_symmetry_4
_geom_torsion_publ_flag
O1 C5 C6 C7 -178.67(17) . . . . ?
N1 C2 C3 C4 -174.20(18) . . . . ?
N1 C2 C7 C6 174.84(17) . . . . ?
N2 C9 C10 C11 178.55(17) . . . . ?
N2 C9 C14 C13 -179.29(15) . . . . ?
N2 C9 C14 C15 2.7(2) . . . . ?
N3 C15 C16 C17 0.7(3) . . . . ?
C1 N1 C2 C3 -133.2(2) . . . . ?
C1 N1 C2 C7 52.9(3) . . . . ?
C1 N2 C9 C10 -25.9(3) . . . . ?
C1 N2 C9 C14 154.57(18) . . . . ?
C2 N1 C1 S1 -164.11(15) . . . . ?
C2 N1 C1 N2 16.3(3) . . . . ?
C2 C3 C4 C5 -0.2(3) . . . . ?
C3 C2 C7 C6 0.9(3) . . . . ?
C3 C4 C5 O1 179.51(19) . . . . ?
C3 C4 C5 C6 -0.2(3) . . . . ?
C4 C5 C6 C7 1.0(3) . . . . ?
C5 C6 C7 C2 -1.4(3) . . . . ?
C7 C2 C3 C4 -0.1(3) . . . . ?
C8 O1 C5 C4 -174.82(19) . . . . ?
C8 O1 C5 C6 4.9(3) . . . . ?
C9 N2 C1 S1 8.4(3) . . . . ?
C9 N2 C1 N1 -172.10(17) . . . . ?
C9 C10 C11 C12 1.5(3) . . . . ?
C9 C14 C15 N3 40.7(2) . . . . ?
C9 C14 C15 C16 -141.04(18) . . . . ?
C10 C9 C14 C13 1.2(2) . . . . ?
C10 C9 C14 C15 -176.81(16) . . . . ?
C10 C11 C12 C13 -0.2(3) . . . . ?
C11 C12 C13 C14 -0.6(3) . . . . ?
C12 C13 C14 C9 0.1(3) . . . . ?
C12 C13 C14 C15 178.18(17) . . . . ?
C13 C14 C15 N3 -137.34(17) . . . . ?
C13 C14 C15 C16 41.0(2) . . . . ?
C14 C9 C10 C11 -2.0(3) . . . . ?
C14 C15 C16 C17 -177.49(17) . . . . ?
C15 N3 C23 C18 1.8(2) . . . . ?
C15 N3 C23 C22 -178.39(16) . . . . ?
C15 C16 C17 C18 0.1(3) . . . . ?
C16 C17 C18 C19 -179.79(18) . . . . ?
C16 C17 C18 C23 0.0(3) . . . . ?
C17 C18 C19 C20 -179.34(19) . . . . ?
C17 C18 C23 N3 -1.0(3) . . . . ?
C17 C18 C23 C22 179.23(17) . . . . ?
C18 C19 C20 C21 -0.1(3) . . . . ?
C19 C18 C23 N3 178.81(16) . . . . ?
C19 C18 C23 C22 -1.0(3) . . . . ?
C19 C20 C21 C22 -0.6(3) . . . . ?
C20 C21 C22 C23 0.5(3) . . . . ?
C21 C22 C23 N3 -179.50(18) . . . . ?
C21 C22 C23 C18 0.3(3) . . . . ?
C23 N3 C15 C14 176.59(14) . . . . ?
C23 N3 C15 C16 -1.7(2) . . . . ?
C23 C18 C19 C20 0.9(3) . . . . ?
